data_2223753
loop_
_publ_author_name
'Liu, Hong-Xia'
'Wang, Zhi-Guo'

_publ_section_title
;Diethyl
 6,13-dioxo-5,7,12,13b,13c,14-hexahydro-6<i>H</i>,13<i>H</i>-5a,6a,12a,13a-tetraazabenz[5,6]azuleno[2,1,8-<i>ija</i>]benz[<i>f</i>]azulene-13b,13c-dicarboxylate
 1,2-dichloroethane solvate
;
_journal_coeditor_code GK2232
_journal_issue 11
_journal_name_full 'Acta Crystallographica Section E'
_journal_page_first o2746
_journal_page_last o2747
_journal_paper_doi 10.1107/S1600536809041373
_journal_volume 65
_journal_year 2009
_chemical_formula_iupac 'C26 H26 N4 O6, C2 H4 Cl2'
_chemical_formula_moiety 'C26 H26 N4 O6, C2 H4 Cl2'
_chemical_formula_sum 'C28 H30 Cl2 N4 O6'
_chemical_formula_weight 589.46
_chemical_name_systematic
;
Diethyl
6,13-dioxo-5,7,12,13b,13c,14-hexahydro-6<i>H</i>,13<i>H</i>-5a,6a,12a,13a-
tetraazabenz[5,6]azuleno[2,1,8-<i>ija</i>]benz[<i>f</i>]azulene-13b,13c-
dicarboxylate 1,2-dichloroethane solvate
;
_space_group_IT_number 2
_symmetry_cell_setting triclinic
_symmetry_space_group_name_Hall '-P 1'
_symmetry_space_group_name_H-M 'P -1'
_atom_sites_solution_hydrogens geom
_atom_sites_solution_primary direct
_atom_sites_solution_secondary difmap
_audit_creation_method SHELXL-97
_cell_angle_alpha 69.257(2)
_cell_angle_beta 82.688(2)
_cell_angle_gamma 76.892(2)
_cell_formula_units_Z 2
_cell_length_a 8.9468(10)
_cell_length_b 11.1544(13)
_cell_length_c 15.6260(18)
_cell_measurement_reflns_used 5260
_cell_measurement_temperature 292(2)
_cell_measurement_theta_max 26.07
_cell_measurement_theta_min 2.34
_cell_volume 1418.4(3)
_computing_cell_refinement 'SAINT (Bruker, 2001)'
_computing_data_collection 'SMART (Bruker, 2001)'
_computing_data_reduction 'SAINT (Bruker, 2001)'
_computing_molecular_graphics 'SHELXTL (Sheldrick, 2008)'
_computing_publication_material 'SHELXTL (Sheldrick, 2008)'
_computing_structure_refinement 'SHELXL97 (Sheldrick, 2008)'
_computing_structure_solution 'SHELXS97 (Sheldrick, 2008)'
_diffrn_ambient_temperature 292(2)
_diffrn_measured_fraction_theta_full 0.989
_diffrn_measured_fraction_theta_max 0.989
_diffrn_measurement_device_type 'Bruker SMART CCD area-detector'
_diffrn_measurement_method '\f and \w'
_diffrn_radiation_monochromator graphite
_diffrn_radiation_source 'fine-focus sealed tube'
_diffrn_radiation_type MoK\a
_diffrn_radiation_wavelength 0.71073
_diffrn_reflns_av_R_equivalents 0.0203
_diffrn_reflns_av_sigmaI/netI 0.0299
_diffrn_reflns_limit_h_max 10
_diffrn_reflns_limit_h_min -10
_diffrn_reflns_limit_k_max 13
_diffrn_reflns_limit_k_min -13
_diffrn_reflns_limit_l_max 18
_diffrn_reflns_limit_l_min -18
_diffrn_reflns_number 10171
_diffrn_reflns_theta_full 25.00
_diffrn_reflns_theta_max 25.00
_diffrn_reflns_theta_min 1.99
_diffrn_standards_decay_% 0
_diffrn_standards_interval_count 0
_diffrn_standards_interval_time 0
_diffrn_standards_number 0
_exptl_absorpt_coefficient_mu 0.278
_exptl_absorpt_correction_type none
_exptl_crystal_colour colorless
_exptl_crystal_density_diffrn 1.380
_exptl_crystal_density_method 'not measured'
_exptl_crystal_description block
_exptl_crystal_F_000 616
_exptl_crystal_size_max 0.30
_exptl_crystal_size_mid 0.20
_exptl_crystal_size_min 0.10
_refine_diff_density_max 0.692
_refine_diff_density_min -0.641
_refine_ls_extinction_method none
_refine_ls_goodness_of_fit_ref 1.039
_refine_ls_hydrogen_treatment constr
_refine_ls_matrix_type full
_refine_ls_number_parameters 383
_refine_ls_number_reflns 4947
_refine_ls_number_restraints 28
_refine_ls_restrained_S_all 1.047
_refine_ls_R_factor_all 0.0734
_refine_ls_R_factor_gt 0.0632
_refine_ls_shift/su_max 0.001
_refine_ls_shift/su_mean 0.000
_refine_ls_structure_factor_coef Fsqd
_refine_ls_weighting_details 'calc w=1/[\s^2^(Fo^2^)+(0.1032P)^2^+0.8923P] where P=(Fo^2^+2Fc^2^)/3'
_refine_ls_weighting_scheme calc
_refine_ls_wR_factor_gt 0.1775
_refine_ls_wR_factor_ref 0.1881
_reflns_number_gt 4056
_reflns_number_total 4947
_reflns_threshold_expression I>2\s(I)
_cod_data_source_file gk2232.cif
_cod_data_source_block I
_cod_depositor_comments
;
The following automatic conversions were performed:
'_symmetry_cell_setting' value 'Triclinic' changed to 'triclinic'
according to '/home/saulius/struct/CIF-dictionaries/cif_core.dic'
dictionary named 'cif_core.dic' version 2.4.1 from 2010-06-29.

Automatic conversion script
Id: cif_fix_enum 1527 2010-12-29 10:47:43Z saulius 

The following automatic conversions were performed:

'_symmetry_cell_setting' value 'Triclinic' changed to 'triclinic'
according to /home/saulius/struct/CIF-dictionaries/cif_core.dic
dictionary named 'cif_core.dic' version 2.4.1 from 2010-06-29.

Automatic conversion script
Id: cif_fix_values 1715 2011-07-08 13:25:40Z adriana 
;
_cod_original_cell_volume 1418.5(3)
_cod_database_code 2223753
_cod_database_fobs_code 2223753

loop_
_symmetry_equiv_pos_as_xyz
'x, y, z'
'-x, -y, -z'

loop_
_atom_site_type_symbol
_atom_site_label
_atom_site_fract_x
_atom_site_fract_y
_atom_site_fract_z
_atom_site_U_iso_or_equiv
_atom_site_adp_type
_atom_site_calc_flag
_atom_site_refinement_flags
_atom_site_occupancy
_atom_site_disorder_assembly
_atom_site_disorder_group
C C1 0.3563(3) 0.4517(3) 0.43467(17) 0.0419(6) Uani d . 1 . .
C C2 0.4101(3) 0.3329(3) 0.5006(2) 0.0527(7) Uani d . 1 . .
H H2 0.3424 0.2944 0.5472 0.063 Uiso calc R 1 . .
C C3 0.5627(4) 0.2702(3) 0.4988(2) 0.0585(8) Uani d . 1 . .
H H3 0.5962 0.1900 0.5434 0.070 Uiso calc R 1 . .
C C4 0.6644(3) 0.3268(3) 0.4308(2) 0.0558(8) Uani d . 1 . .
H H4 0.7670 0.2856 0.4294 0.067 Uiso calc R 1 . .
C C5 0.6127(3) 0.4452(3) 0.3650(2) 0.0489(7) Uani d . 1 . .
H H5 0.6816 0.4833 0.3191 0.059 Uiso calc R 1 . .
C C6 0.4600(3) 0.5090(3) 0.36552(18) 0.0418(6) Uani d . 1 . .
C C7 0.4116(3) 0.6394(3) 0.29185(19) 0.0477(7) Uani d . 1 . .
H H7A 0.3833 0.7071 0.3197 0.057 Uiso calc R 1 . .
H H7B 0.4982 0.6589 0.2487 0.057 Uiso calc R 1 . .
C C8 0.1895(3) 0.5177(3) 0.44266(18) 0.0453(6) Uani d . 1 . .
H H8A 0.1394 0.4605 0.4949 0.054 Uiso calc R 1 . .
H H8B 0.1866 0.5974 0.4552 0.054 Uiso calc R 1 . .
C C9 0.2946(3) 0.6387(2) 0.15541(18) 0.0398(6) Uani d . 1 . .
C C10 0.0566(3) 0.4531(2) 0.34105(17) 0.0372(6) Uani d . 1 . .
C C11 0.1265(3) 0.6567(2) 0.27998(17) 0.0378(6) Uani d . 1 . .
C C12 0.0736(3) 0.7930(3) 0.2899(2) 0.0508(7) Uani d . 1 A .
C C14 -0.0459(15) 0.9472(8) 0.4212(6) 0.128(4) Uani d PDU 0.702(14) A 1
H H14A -0.0458 0.8751 0.4776 0.192 Uiso calc PR 0.702(14) A 1
H H14B -0.0985 1.0265 0.4314 0.192 Uiso calc PR 0.702(14) A 1
H H14C 0.0581 0.9543 0.3994 0.192 Uiso calc PR 0.702(14) A 1
C C13 -0.1260(11) 0.9249(6) 0.3514(6) 0.095(3) Uani d PDU 0.702(14) A 1
H H13A -0.2332 0.9230 0.3705 0.114 Uiso calc PR 0.702(14) A 1
H H13B -0.1203 0.9933 0.2925 0.114 Uiso calc PR 0.702(14) A 1
C C15 0.0392(3) 0.6362(2) 0.20652(16) 0.0368(5) Uani d . 1 . .
C C16 -0.1181(3) 0.7301(3) 0.18476(19) 0.0444(6) Uani d . 1 . .
C C17 -0.2468(4) 0.9420(3) 0.1062(3) 0.0680(9) Uani d . 1 . .
H H17A -0.3236 0.9100 0.0863 0.082 Uiso calc R 1 . .
H H17B -0.2870 0.9616 0.1614 0.082 Uiso calc R 1 . .
C C18 -0.2110(6) 1.0594(4) 0.0345(3) 0.0979(15) Uani d . 1 . .
H H18A -0.1399 1.0935 0.0562 0.147 Uiso calc R 1 . .
H H18B -0.3036 1.1239 0.0187 0.147 Uiso calc R 1 . .
H H18C -0.1658 1.0379 -0.0187 0.147 Uiso calc R 1 . .
C C19 -0.0402(3) 0.4324(3) 0.20547(18) 0.0429(6) Uani d . 1 . .
H H19A -0.1262 0.4892 0.1699 0.052 Uiso calc R 1 . .
H H19B -0.0778 0.3591 0.2512 0.052 Uiso calc R 1 . .
C C20 0.1259(3) 0.6119(3) 0.05267(17) 0.0428(6) Uani d . 1 . .
H H20A 0.1919 0.6513 0.0009 0.051 Uiso calc R 1 . .
H H20B 0.0205 0.6467 0.0350 0.051 Uiso calc R 1 . .
C C21 0.0802(3) 0.3813(3) 0.14224(17) 0.0419(6) Uani d . 1 . .
C C22 0.1590(3) 0.4658(3) 0.07154(17) 0.0406(6) Uani d . 1 . .
C C23 0.2683(3) 0.4133(3) 0.01628(19) 0.0493(7) Uani d . 1 . .
H H23 0.3224 0.4681 -0.0301 0.059 Uiso calc R 1 . .
C C24 0.2981(4) 0.2818(3) 0.0286(2) 0.0550(7) Uani d . 1 . .
H H24 0.3710 0.2487 -0.0095 0.066 Uiso calc R 1 . .
C C25 0.2200(4) 0.1994(3) 0.0975(2) 0.0572(8) Uani d . 1 . .
H H25 0.2394 0.1106 0.1059 0.069 Uiso calc R 1 . .
C C26 0.1127(3) 0.2490(3) 0.1541(2) 0.0497(7) Uani d . 1 . .
H H26 0.0611 0.1927 0.2011 0.060 Uiso calc R 1 . .
C C27 0.4248(6) 0.1793(8) 0.3161(4) 0.130(2) Uani d . 1 . .
H H27A 0.3189 0.2096 0.3335 0.156 Uiso calc R 1 . .
H H27B 0.4875 0.1658 0.3663 0.156 Uiso calc R 1 . .
C C28 0.4742(5) 0.2807(4) 0.2334(4) 0.0969(16) Uani d . 1 . .
H H28A 0.4497 0.3640 0.2436 0.116 Uiso calc R 1 . .
H H28B 0.4169 0.2891 0.1822 0.116 Uiso calc R 1 . .
Cl Cl1 0.4405(2) 0.03136(15) 0.29818(12) 0.1337(6) Uani d . 1 . .
Cl Cl2 0.67477(15) 0.24467(12) 0.20429(9) 0.0987(4) Uani d . 1 . .
N N1 0.2825(2) 0.6424(2) 0.24224(15) 0.0421(5) Uani d . 1 . .
N N2 0.1009(2) 0.5506(2) 0.36207(14) 0.0387(5) Uani d . 1 . .
N N3 0.1477(2) 0.6518(2) 0.12931(13) 0.0373(5) Uani d . 1 . .
N N4 0.0168(2) 0.5040(2) 0.25176(14) 0.0392(5) Uani d . 1 . .
O O1 0.4116(2) 0.6274(2) 0.10852(13) 0.0527(5) Uani d . 1 . .
O O2 0.0510(2) 0.34424(19) 0.39298(13) 0.0516(5) Uani d . 1 . .
O O3 0.1344(3) 0.8818(2) 0.2469(2) 0.0853(8) Uani d . 1 . .
O O4 -0.0449(3) 0.7988(2) 0.3460(2) 0.0856(8) Uani d D 1 . .
O O5 -0.2343(3) 0.7010(3) 0.2211(2) 0.0865(9) Uani d . 1 . .
O O6 -0.1047(2) 0.84312(19) 0.12437(15) 0.0582(6) Uani d . 1 . .
C C14' -0.178(2) 0.9307(14) 0.4359(10) 0.083(6) Uani d PDU 0.298(14) A 2
H H14D -0.2692 0.9053 0.4272 0.125 Uiso calc PR 0.298(14) A 2
H H14E -0.2036 1.0188 0.4364 0.125 Uiso calc PR 0.298(14) A 2
H H14F -0.1368 0.8732 0.4933 0.125 Uiso calc PR 0.298(14) A 2
C C13' -0.062(3) 0.9224(17) 0.3593(19) 0.109(9) Uani d PDU 0.298(14) A 2
H H13C -0.0937 0.9929 0.3033 0.131 Uiso calc PR 0.298(14) A 2
H H13D 0.0366 0.9318 0.3737 0.131 Uiso calc PR 0.298(14) A 2

loop_
_atom_site_aniso_label
_atom_site_aniso_U_11
_atom_site_aniso_U_22
_atom_site_aniso_U_33
_atom_site_aniso_U_12
_atom_site_aniso_U_13
_atom_site_aniso_U_23
C1 0.0371(13) 0.0563(16) 0.0361(13) -0.0142(11) -0.0003(10) -0.0176(12)
C2 0.0476(16) 0.0627(18) 0.0445(15) -0.0184(13) -0.0048(12) -0.0086(13)
C3 0.0564(19) 0.0537(17) 0.0596(18) -0.0080(14) -0.0156(15) -0.0096(14)
C4 0.0385(15) 0.0658(19) 0.068(2) -0.0054(13) -0.0085(14) -0.0292(16)
C5 0.0338(14) 0.0666(18) 0.0494(16) -0.0145(12) 0.0019(12) -0.0218(14)
C6 0.0354(13) 0.0540(15) 0.0411(14) -0.0148(11) -0.0013(11) -0.0187(12)
C7 0.0353(14) 0.0592(17) 0.0485(15) -0.0192(12) -0.0022(11) -0.0118(13)
C8 0.0372(14) 0.0653(17) 0.0349(13) -0.0139(12) 0.0024(11) -0.0176(12)
C9 0.0352(13) 0.0367(13) 0.0410(14) -0.0095(10) 0.0016(11) -0.0049(10)
C10 0.0270(12) 0.0450(14) 0.0365(13) -0.0094(10) 0.0044(10) -0.0105(11)
C11 0.0305(12) 0.0421(13) 0.0402(13) -0.0094(10) 0.0005(10) -0.0123(11)
C12 0.0506(17) 0.0498(16) 0.0552(17) -0.0114(13) -0.0061(14) -0.0194(14)
C14 0.196(11) 0.081(5) 0.103(6) 0.005(6) -0.015(6) -0.044(4)
C13 0.089(5) 0.063(4) 0.115(5) 0.019(3) 0.020(4) -0.036(3)
C15 0.0323(12) 0.0401(13) 0.0359(13) -0.0097(10) 0.0002(10) -0.0094(10)
C16 0.0347(14) 0.0491(15) 0.0466(15) -0.0094(11) -0.0008(11) -0.0125(12)
C17 0.0547(19) 0.0559(19) 0.076(2) 0.0096(15) -0.0052(16) -0.0134(16)
C18 0.099(3) 0.054(2) 0.103(3) 0.013(2) 0.000(3) 0.000(2)
C19 0.0405(14) 0.0486(15) 0.0423(14) -0.0183(11) 0.0012(11) -0.0136(12)
C20 0.0441(14) 0.0478(15) 0.0330(13) -0.0109(11) -0.0008(11) -0.0085(11)
C21 0.0398(14) 0.0502(15) 0.0383(13) -0.0132(11) -0.0062(11) -0.0140(11)
C22 0.0378(13) 0.0494(15) 0.0353(13) -0.0096(11) -0.0032(10) -0.0140(11)
C23 0.0454(15) 0.0612(18) 0.0432(15) -0.0137(13) 0.0013(12) -0.0189(13)
C24 0.0495(17) 0.0634(19) 0.0596(18) -0.0066(14) 0.0005(14) -0.0337(15)
C25 0.0621(19) 0.0514(17) 0.0642(19) -0.0075(14) -0.0086(15) -0.0272(15)
C26 0.0543(17) 0.0487(16) 0.0494(16) -0.0181(13) -0.0049(13) -0.0146(13)
C27 0.073(3) 0.229(8) 0.118(4) -0.017(4) 0.000(3) -0.105(5)
C28 0.089(3) 0.066(2) 0.145(4) 0.007(2) -0.055(3) -0.044(3)
Cl1 0.1401(13) 0.1025(10) 0.1312(12) -0.0443(9) -0.0254(10) 0.0126(8)
Cl2 0.1068(9) 0.0891(8) 0.1020(8) -0.0310(6) 0.0009(7) -0.0292(6)
N1 0.0317(11) 0.0554(13) 0.0394(12) -0.0153(9) 0.0016(9) -0.0134(10)
N2 0.0312(11) 0.0488(12) 0.0351(11) -0.0116(9) 0.0020(8) -0.0119(9)
N3 0.0331(11) 0.0408(11) 0.0344(11) -0.0087(8) 0.0027(8) -0.0090(9)
N4 0.0401(11) 0.0413(11) 0.0369(11) -0.0146(9) 0.0001(9) -0.0107(9)
O1 0.0362(10) 0.0659(13) 0.0494(11) -0.0124(9) 0.0105(9) -0.0143(9)
O2 0.0540(12) 0.0500(11) 0.0436(11) -0.0175(9) -0.0005(9) -0.0034(9)
O3 0.106(2) 0.0513(14) 0.101(2) -0.0313(14) 0.0131(17) -0.0258(14)
O4 0.0864(18) 0.0585(14) 0.101(2) -0.0014(13) 0.0328(16) -0.0346(14)
O5 0.0343(12) 0.0731(16) 0.119(2) -0.0072(10) 0.0087(13) 0.0011(15)
O6 0.0463(11) 0.0451(11) 0.0637(13) 0.0029(9) 0.0031(9) -0.0041(10)
C14' 0.103(11) 0.060(7) 0.082(9) 0.005(7) -0.001(8) -0.031(6)
C13' 0.102(12) 0.102(11) 0.117(12) -0.003(8) 0.006(9) -0.044(8)

loop_
_atom_type_symbol
_atom_type_description
_atom_type_scat_dispersion_real
_atom_type_scat_dispersion_imag
_atom_type_scat_source
C C 0.0033 0.0016 'International Tables Vol C Tables 4.2.6.8 and 6.1.1.4'
H H 0.0000 0.0000 'International Tables Vol C Tables 4.2.6.8 and 6.1.1.4'
N N 0.0061 0.0033 'International Tables Vol C Tables 4.2.6.8 and 6.1.1.4'
O O 0.0106 0.0060 'International Tables Vol C Tables 4.2.6.8 and 6.1.1.4'
Cl Cl 0.1484 0.1585 'International Tables Vol C Tables 4.2.6.8 and 6.1.1.4'

loop_
_geom_angle_atom_site_label_1
_geom_angle_atom_site_label_2
_geom_angle_atom_site_label_3
_geom_angle_site_symmetry_1
_geom_angle_site_symmetry_3
_geom_angle
_geom_angle_publ_flag
C2 C1 C6 . . 118.6(3) ?
C2 C1 C8 . . 118.8(2) ?
C6 C1 C8 . . 122.5(2) ?
C1 C2 C3 . . 121.4(3) ?
C1 C2 H2 . . 119.3 ?
C3 C2 H2 . . 119.3 ?
C4 C3 C2 . . 119.8(3) ?
C4 C3 H3 . . 120.1 ?
C2 C3 H3 . . 120.1 ?
C3 C4 C5 . . 119.3(3) ?
C3 C4 H4 . . 120.3 ?
C5 C4 H4 . . 120.3 ?
C4 C5 C6 . . 121.6(3) ?
C4 C5 H5 . . 119.2 ?
C6 C5 H5 . . 119.2 ?
C5 C6 C1 . . 119.2(3) ?
C5 C6 C7 . . 118.8(2) ?
C1 C6 C7 . . 122.0(2) ?
N1 C7 C6 . . 112.8(2) ?
N1 C7 H7A . . 109.0 ?
C6 C7 H7A . . 109.0 ?
N1 C7 H7B . . 109.0 ?
C6 C7 H7B . . 109.0 ?
H7A C7 H7B . . 107.8 ?
N2 C8 C1 . . 115.4(2) ?
N2 C8 H8A . . 108.4 ?
C1 C8 H8A . . 108.4 ?
N2 C8 H8B . . 108.4 ?
C1 C8 H8B . . 108.4 ?
H8A C8 H8B . . 107.5 ?
O1 C9 N1 . . 126.6(2) ?
O1 C9 N3 . . 125.6(2) ?
N1 C9 N3 . . 107.8(2) ?
O2 C10 N4 . . 126.3(2) ?
O2 C10 N2 . . 126.0(2) ?
N4 C10 N2 . . 107.6(2) ?
N2 C11 N1 . . 113.7(2) ?
N2 C11 C12 . . 113.9(2) ?
N1 C11 C12 . . 110.0(2) ?
N2 C11 C15 . . 103.24(19) ?
N1 C11 C15 . . 101.53(19) ?
C12 C11 C15 . . 113.7(2) ?
O3 C12 O4 . . 125.4(3) ?
O3 C12 C11 . . 122.0(3) ?
O4 C12 C11 . . 112.6(2) ?
O4 C13 C14 . . 105.1(6) ?
O4 C13 H13A . . 110.7 ?
C14 C13 H13A . . 110.7 ?
O4 C13 H13B . . 110.7 ?
C14 C13 H13B . . 110.7 ?
H13A C13 H13B . . 108.8 ?
N3 C15 N4 . . 114.1(2) ?
N3 C15 C16 . . 113.7(2) ?
N4 C15 C16 . . 109.9(2) ?
N3 C15 C11 . . 103.08(18) ?
N4 C15 C11 . . 101.56(19) ?
C16 C15 C11 . . 113.7(2) ?
O5 C16 O6 . . 125.1(3) ?
O5 C16 C15 . . 122.6(3) ?
O6 C16 C15 . . 112.2(2) ?
C18 C17 O6 . . 107.9(3) ?
C18 C17 H17A . . 110.1 ?
O6 C17 H17A . . 110.1 ?
C18 C17 H17B . . 110.1 ?
O6 C17 H17B . . 110.1 ?
H17A C17 H17B . . 108.4 ?
C17 C18 H18A . . 109.5 ?
C17 C18 H18B . . 109.5 ?
H18A C18 H18B . . 109.5 ?
C17 C18 H18C . . 109.5 ?
H18A C18 H18C . . 109.5 ?
H18B C18 H18C . . 109.5 ?
N4 C19 C21 . . 113.5(2) ?
N4 C19 H19A . . 108.9 ?
C21 C19 H19A . . 108.9 ?
N4 C19 H19B . . 108.9 ?
C21 C19 H19B . . 108.9 ?
H19A C19 H19B . . 107.7 ?
N3 C20 C22 . . 115.3(2) ?
N3 C20 H20A . . 108.4 ?
C22 C20 H20A . . 108.4 ?
N3 C20 H20B . . 108.4 ?
C22 C20 H20B . . 108.4 ?
H20A C20 H20B . . 107.5 ?
C26 C21 C22 . . 119.2(3) ?
C26 C21 C19 . . 119.6(2) ?
C22 C21 C19 . . 121.3(2) ?
C23 C22 C21 . . 118.6(3) ?
C23 C22 C20 . . 119.3(2) ?
C21 C22 C20 . . 122.1(2) ?
C24 C23 C22 . . 121.4(3) ?
C24 C23 H23 . . 119.3 ?
C22 C23 H23 . . 119.3 ?
C25 C24 C23 . . 119.9(3) ?
C25 C24 H24 . . 120.0 ?
C23 C24 H24 . . 120.0 ?
C24 C25 C26 . . 119.7(3) ?
C24 C25 H25 . . 120.1 ?
C26 C25 H25 . . 120.1 ?
C25 C26 C21 . . 121.2(3) ?
C25 C26 H26 . . 119.4 ?
C21 C26 H26 . . 119.4 ?
C28 C27 Cl1 . . 112.0(4) ?
C28 C27 H27A . . 109.2 ?
Cl1 C27 H27A . . 109.2 ?
C28 C27 H27B . . 109.2 ?
Cl1 C27 H27B . . 109.2 ?
H27A C27 H27B . . 107.9 ?
C27 C28 Cl2 . . 112.9(3) ?
C27 C28 H28A . . 109.0 ?
Cl2 C28 H28A . . 109.0 ?
C27 C28 H28B . . 109.0 ?
Cl2 C28 H28B . . 109.0 ?
H28A C28 H28B . . 107.8 ?
C9 N1 C11 . . 113.3(2) ?
C9 N1 C7 . . 124.3(2) ?
C11 N1 C7 . . 122.2(2) ?
C10 N2 C11 . . 110.7(2) ?
C10 N2 C8 . . 120.4(2) ?
C11 N2 C8 . . 120.6(2) ?
C9 N3 C15 . . 111.0(2) ?
C9 N3 C20 . . 120.1(2) ?
C15 N3 C20 . . 120.6(2) ?
C10 N4 C15 . . 113.5(2) ?
C10 N4 C19 . . 123.9(2) ?
C15 N4 C19 . . 122.6(2) ?
C12 O4 C13' . . 105.1(7) ?
C12 O4 C13 . . 119.7(5) ?
C13' O4 C13 . . 23.8(11) ?
C16 O6 C17 . . 115.7(2) ?
C13' C14' H14D . . 109.5 ?
C13' C14' H14E . . 109.5 ?
H14D C14' H14E . . 109.5 ?
C13' C14' H14F . . 109.5 ?
H14D C14' H14F . . 109.5 ?
H14E C14' H14F . . 109.5 ?
O4 C13' C14' . . 110.2(11) ?
O4 C13' H13C . . 109.6 ?
C14' C13' H13C . . 109.6 ?
O4 C13' H13D . . 109.6 ?
C14' C13' H13D . . 109.6 ?
H13C C13' H13D . . 108.1 ?

loop_
_geom_bond_atom_site_label_1
_geom_bond_atom_site_label_2
_geom_bond_site_symmetry_2
_geom_bond_distance
_geom_bond_publ_flag
C1 C2 . 1.385(4) ?
C1 C6 . 1.401(4) ?
C1 C8 . 1.518(4) ?
C2 C3 . 1.388(4) ?
C2 H2 . 0.9300 ?
C3 C4 . 1.377(5) ?
C3 H3 . 0.9300 ?
C4 C5 . 1.377(4) ?
C4 H4 . 0.9300 ?
C5 C6 . 1.391(4) ?
C5 H5 . 0.9300 ?
C6 C7 . 1.511(4) ?
C7 N1 . 1.459(3) ?
C7 H7A . 0.9700 ?
C7 H7B . 0.9700 ?
C8 N2 . 1.464(3) ?
C8 H8A . 0.9700 ?
C8 H8B . 0.9700 ?
C9 O1 . 1.208(3) ?
C9 N1 . 1.362(3) ?
C9 N3 . 1.386(3) ?
C10 O2 . 1.206(3) ?
C10 N4 . 1.367(3) ?
C10 N2 . 1.389(3) ?
C11 N2 . 1.439(3) ?
C11 N1 . 1.441(3) ?
C11 C12 . 1.543(4) ?
C11 C15 . 1.573(3) ?
C12 O3 . 1.186(4) ?
C12 O4 . 1.292(4) ?
C14 C13 . 1.496(8) ?
C14 H14A . 0.9600 ?
C14 H14B . 0.9600 ?
C14 H14C . 0.9600 ?
C13 O4 . 1.455(5) ?
C13 H13A . 0.9700 ?
C13 H13B . 0.9700 ?
C15 N3 . 1.435(3) ?
C15 N4 . 1.440(3) ?
C15 C16 . 1.547(4) ?
C16 O5 . 1.175(3) ?
C16 O6 . 1.300(3) ?
C17 C18 . 1.460(5) ?
C17 O6 . 1.465(4) ?
C17 H17A . 0.9700 ?
C17 H17B . 0.9700 ?
C18 H18A . 0.9600 ?
C18 H18B . 0.9600 ?
C18 H18C . 0.9600 ?
C19 N4 . 1.453(3) ?
C19 C21 . 1.520(4) ?
C19 H19A . 0.9700 ?
C19 H19B . 0.9700 ?
C20 N3 . 1.466(3) ?
C20 C22 . 1.515(4) ?
C20 H20A . 0.9700 ?
C20 H20B . 0.9700 ?
C21 C26 . 1.387(4) ?
C21 C22 . 1.403(4) ?
C22 C23 . 1.389(4) ?
C23 C24 . 1.376(4) ?
C23 H23 . 0.9300 ?
C24 C25 . 1.375(5) ?
C24 H24 . 0.9300 ?
C25 C26 . 1.378(4) ?
C25 H25 . 0.9300 ?
C26 H26 . 0.9300 ?
C27 C28 . 1.480(8) ?
C27 Cl1 . 1.742(7) ?
C27 H27A . 0.9700 ?
C27 H27B . 0.9700 ?
C28 Cl2 . 1.784(5) ?
C28 H28A . 0.9700 ?
C28 H28B . 0.9700 ?
O4 C13' . 1.438(9) ?
C14' C13' . 1.500(9) ?
C14' H14D . 0.9600 ?
C14' H14E . 0.9600 ?
C14' H14F . 0.9600 ?
C13' H13C . 0.9700 ?
C13' H13D . 0.9700 ?

loop_
_geom_hbond_atom_site_label_D
_geom_hbond_atom_site_label_H
_geom_hbond_atom_site_label_A
_geom_hbond_site_symmetry_A
_geom_hbond_distance_DH
_geom_hbond_distance_HA
_geom_hbond_distance_DA
_geom_hbond_angle_DHA
C28 H28B Cg2 . 0.97 2.55 3.476(3) 160
C5 H5 O5 1_655 0.93 2.59 3.393(4) 145
C7 H7B O5 1_655 0.97 2.50 3.359(3) 148
C14 H14A O2 2_566 0.96 2.57 3.514(9) 168
C14' H14F O2 2_566 0.96 2.47 3.351(6) 153

loop_
_geom_torsion_atom_site_label_1
_geom_torsion_atom_site_label_2
_geom_torsion_atom_site_label_3
_geom_torsion_atom_site_label_4
_geom_torsion_site_symmetry_1
_geom_torsion_site_symmetry_2
_geom_torsion_site_symmetry_3
_geom_torsion_site_symmetry_4
_geom_torsion
_geom_torsion_publ_flag
C6 C1 C2 C3 . . . . -0.6(4) ?
C8 C1 C2 C3 . . . . -177.7(3) ?
C1 C2 C3 C4 . . . . 0.7(5) ?
C2 C3 C4 C5 . . . . -0.4(5) ?
C3 C4 C5 C6 . . . . 0.1(5) ?
C4 C5 C6 C1 . . . . 0.0(4) ?
C4 C5 C6 C7 . . . . 179.3(3) ?
C2 C1 C6 C5 . . . . 0.3(4) ?
C8 C1 C6 C5 . . . . 177.2(2) ?
C2 C1 C6 C7 . . . . -179.0(3) ?
C8 C1 C6 C7 . . . . -2.0(4) ?
C5 C6 C7 N1 . . . . 125.7(3) ?
C1 C6 C7 N1 . . . . -55.0(4) ?
C2 C1 C8 N2 . . . . -125.1(3) ?
C6 C1 C8 N2 . . . . 57.9(4) ?
N2 C11 C12 O3 . . . . 150.2(3) ?
N1 C11 C12 O3 . . . . 21.2(4) ?
C15 C11 C12 O3 . . . . -91.9(3) ?
N2 C11 C12 O4 . . . . -32.4(3) ?
N1 C11 C12 O4 . . . . -161.4(3) ?
C15 C11 C12 O4 . . . . 85.6(3) ?
N2 C11 C15 N3 . . . . -134.01(19) ?
N1 C11 C15 N3 . . . . -16.0(2) ?
C12 C11 C15 N3 . . . . 102.1(2) ?
N2 C11 C15 N4 . . . . -15.6(2) ?
N1 C11 C15 N4 . . . . 102.4(2) ?
C12 C11 C15 N4 . . . . -139.5(2) ?
N2 C11 C15 C16 . . . . 102.4(2) ?
N1 C11 C15 C16 . . . . -139.6(2) ?
C12 C11 C15 C16 . . . . -21.5(3) ?
N3 C15 C16 O5 . . . . 147.3(3) ?
N4 C15 C16 O5 . . . . 18.0(4) ?
C11 C15 C16 O5 . . . . -95.1(3) ?
N3 C15 C16 O6 . . . . -34.2(3) ?
N4 C15 C16 O6 . . . . -163.5(2) ?
C11 C15 C16 O6 . . . . 83.4(3) ?
N4 C19 C21 C26 . . . . 124.3(3) ?
N4 C19 C21 C22 . . . . -56.0(3) ?
C26 C21 C22 C23 . . . . -0.7(4) ?
C19 C21 C22 C23 . . . . 179.7(2) ?
C26 C21 C22 C20 . . . . 178.0(2) ?
C19 C21 C22 C20 . . . . -1.6(4) ?
N3 C20 C22 C23 . . . . -122.5(3) ?
N3 C20 C22 C21 . . . . 58.8(3) ?
C21 C22 C23 C24 . . . . 1.2(4) ?
C20 C22 C23 C24 . . . . -177.6(3) ?
C22 C23 C24 C25 . . . . -0.7(4) ?
C23 C24 C25 C26 . . . . -0.4(5) ?
C24 C25 C26 C21 . . . . 0.8(4) ?
C22 C21 C26 C25 . . . . -0.3(4) ?
C19 C21 C26 C25 . . . . 179.3(3) ?
Cl1 C27 C28 Cl2 . . . . -66.8(4) ?
O1 C9 N1 C11 . . . . -180.0(2) ?
N3 C9 N1 C11 . . . . 0.7(3) ?
O1 C9 N1 C7 . . . . 3.2(4) ?
N3 C9 N1 C7 . . . . -176.2(2) ?
N2 C11 N1 C9 . . . . 120.0(2) ?
C12 C11 N1 C9 . . . . -110.9(2) ?
C15 C11 N1 C9 . . . . 9.8(3) ?
N2 C11 N1 C7 . . . . -63.1(3) ?
C12 C11 N1 C7 . . . . 66.1(3) ?
C15 C11 N1 C7 . . . . -173.2(2) ?
C6 C7 N1 C9 . . . . -105.6(3) ?
C6 C7 N1 C11 . . . . 77.8(3) ?
O2 C10 N2 C11 . . . . 167.3(2) ?
N4 C10 N2 C11 . . . . -14.3(3) ?
O2 C10 N2 C8 . . . . 18.7(4) ?
N4 C10 N2 C8 . . . . -162.9(2) ?
N1 C11 N2 C10 . . . . -90.4(2) ?
C12 C11 N2 C10 . . . . 142.5(2) ?
C15 C11 N2 C10 . . . . 18.7(2) ?
N1 C11 N2 C8 . . . . 58.1(3) ?
C12 C11 N2 C8 . . . . -69.0(3) ?
C15 C11 N2 C8 . . . . 167.2(2) ?
C1 C8 N2 C10 . . . . 72.8(3) ?
C1 C8 N2 C11 . . . . -72.7(3) ?
O1 C9 N3 C15 . . . . 168.2(2) ?
N1 C9 N3 C15 . . . . -12.5(3) ?
O1 C9 N3 C20 . . . . 19.6(4) ?
N1 C9 N3 C20 . . . . -161.1(2) ?
N4 C15 N3 C9 . . . . -91.4(2) ?
C16 C15 N3 C9 . . . . 141.5(2) ?
C11 C15 N3 C9 . . . . 17.9(3) ?
N4 C15 N3 C20 . . . . 57.1(3) ?
C16 C15 N3 C20 . . . . -70.1(3) ?
C11 C15 N3 C20 . . . . 166.3(2) ?
C22 C20 N3 C9 . . . . 71.6(3) ?
C22 C20 N3 C15 . . . . -74.0(3) ?
O2 C10 N4 C15 . . . . -178.7(2) ?
N2 C10 N4 C15 . . . . 2.9(3) ?
O2 C10 N4 C19 . . . . 0.3(4) ?
N2 C10 N4 C19 . . . . -178.1(2) ?
N3 C15 N4 C10 . . . . 118.4(2) ?
C16 C15 N4 C10 . . . . -112.5(2) ?
C11 C15 N4 C10 . . . . 8.3(3) ?
N3 C15 N4 C19 . . . . -60.6(3) ?
C16 C15 N4 C19 . . . . 68.5(3) ?
C11 C15 N4 C19 . . . . -170.8(2) ?
C21 C19 N4 C10 . . . . -102.0(3) ?
C21 C19 N4 C15 . . . . 76.9(3) ?
O3 C12 O4 C13' . . . . -12.5(15) ?
C11 C12 O4 C13' . . . . 170.2(14) ?
O3 C12 O4 C13 . . . . 8.0(7) ?
C11 C12 O4 C13 . . . . -169.3(5) ?
C14 C13 O4 C12 . . . . -88.2(9) ?
C14 C13 O4 C13' . . . . -32(3) ?
O5 C16 O6 C17 . . . . 4.0(5) ?
C15 C16 O6 C17 . . . . -174.5(3) ?
C18 C17 O6 C16 . . . . -177.6(3) ?
C12 O4 C13' C14' . . . . -170.1(18) ?
C13 O4 C13' C14' . . . . 58.7(18) ?
